data_7025412
loop_
_publ_author_name
'Singleton, Richard'
'Bye, James'
'Dyson, James'
'Baker, Gary'
'Ranson, Robert M.'
'Hix, Gary B.'

_publ_section_title
;
 Tailoring the photoluminescence properties of transition metal
 phosphonates.
;
_journal_issue 26
_journal_name_full 'Dalton transactions (Cambridge, England : 2003)'
_journal_page_first 6024
_journal_page_last 6030
_journal_paper_doi 10.1039/c000531b
_journal_volume 39
_journal_year 2010
_chemical_formula_sum 'C14 H8 Ag6 O10 P2'
_chemical_formula_weight 1045.36
_chemical_name_common 'silver phosphonobenzoate'
_chemical_name_systematic 'silver phosphonobenzoate'
_space_group_IT_number 61
_symmetry_cell_setting orthorhombic
_symmetry_space_group_name_Hall '-P 2ac 2ab'
_symmetry_space_group_name_H-M 'P b c a'
_atom_sites_solution_hydrogens geom
_atom_sites_solution_primary direct
_atom_sites_solution_secondary difmap
_audit_creation_method SHELXL-97
_cell_angle_alpha 90.00
_cell_angle_beta 90.00
_cell_angle_gamma 90.00
_cell_formula_units_Z 8
_cell_length_a 7.9377(7)
_cell_length_b 16.1575(10)
_cell_length_c 29.873(7)
_cell_measurement_reflns_used 2679
_cell_measurement_temperature 293(2)
_cell_measurement_theta_max 26.32
_cell_measurement_theta_min 2.9302
_cell_volume 3831.3(10)
_computing_cell_refinement
;
CrysAlisPro, Oxford Diffraction Ltd.,
Version 1.171.33.52 (release 06-11-2009 CrysAlis171 .NET)
(compiled Nov 6 2009,16:24:50)
;
_computing_data_collection
;
CrysAlisPro, Oxford Diffraction Ltd.,
Version 1.171.33.52 (release 06-11-2009 CrysAlis171 .NET)
(compiled Nov 6 2009,16:24:50)
;
_computing_data_reduction
;
CrysAlisPro, Oxford Diffraction Ltd.,
Version 1.171.33.52 (release 06-11-2009 CrysAlis171 .NET)
(compiled Nov 6 2009,16:24:50)
;
_computing_structure_refinement 'SHELXL-97 (Sheldrick, 1997)'
_computing_structure_solution 'SHELXS-97 (Sheldrick, 1997)'
_diffrn_ambient_temperature 293(2)
_diffrn_measured_fraction_theta_full 0.9865
_diffrn_measured_fraction_theta_max 0.9865
_diffrn_radiation_monochromator graphite
_diffrn_radiation_source 'fine-focus sealed tube'
_diffrn_radiation_type MoK\a
_diffrn_radiation_wavelength 0.71073
_diffrn_reflns_av_R_equivalents 0.0351
_diffrn_reflns_av_sigmaI/netI 0.0714
_diffrn_reflns_limit_h_max 10
_diffrn_reflns_limit_h_min -6
_diffrn_reflns_limit_k_max 8
_diffrn_reflns_limit_k_min -21
_diffrn_reflns_limit_l_max 23
_diffrn_reflns_limit_l_min -39
_diffrn_reflns_number 8902
_diffrn_reflns_theta_full 26.32
_diffrn_reflns_theta_max 29.04
_diffrn_reflns_theta_min 2.94
_exptl_absorpt_coefficient_mu 6.237
_exptl_absorpt_correction_T_max 1.0000
_exptl_absorpt_correction_T_min 0.72686
_exptl_absorpt_correction_type multi-scan
_exptl_absorpt_process_details
;
Empirical absorption correction using spherical harmonics,
implemented in SCALE3 ABSPACK scaling algorithm.
;
_exptl_crystal_colour 'pale yellow'
_exptl_crystal_density_diffrn 3.625
_exptl_crystal_density_meas ?
_exptl_crystal_density_method 'not measured'
_exptl_crystal_description needle
_exptl_crystal_F_000 3872
_exptl_crystal_size_max 0.3907
_exptl_crystal_size_mid 0.0660
_exptl_crystal_size_min 0.0353
_refine_diff_density_max 1.264
_refine_diff_density_min -1.398
_refine_diff_density_rms 0.205
_refine_ls_extinction_coef 0.000090(12)
_refine_ls_extinction_expression Fc^*^=kFc[1+0.001xFc^2^\l^3^/sin(2\q)]^-1/4^
_refine_ls_extinction_method SHELXL
_refine_ls_goodness_of_fit_ref 0.890
_refine_ls_hydrogen_treatment constr
_refine_ls_matrix_type full
_refine_ls_number_parameters 290
_refine_ls_number_reflns 4299
_refine_ls_number_restraints 0
_refine_ls_restrained_S_all 0.890
_refine_ls_R_factor_all 0.0684
_refine_ls_R_factor_gt 0.0378
_refine_ls_shift/su_max 0.000
_refine_ls_shift/su_mean 0.000
_refine_ls_structure_factor_coef Fsqd
_refine_ls_weighting_details 'calc w=1/[\s^2^(Fo^2^)+(0.0223P)^2^+0.0000P] where P=(Fo^2^+2Fc^2^)/3'
_refine_ls_weighting_scheme calc
_refine_ls_wR_factor_gt 0.0584
_refine_ls_wR_factor_ref 0.0627
_reflns_number_gt 2951
_reflns_number_total 4299
_reflns_threshold_expression >2sigma(I)
_cod_data_source_file c000531b.txt
_cod_data_source_block agphosphonobenzoate
_cod_depositor_comments
;
The following automatic conversions were performed:

'_exptl_absorpt_correction_type' value 'multiscan' changed to
'multi-scan' according to
/home/saulius/struct/CIF-dictionaries/cif_core.dic dictionary named
'cif_core.dic' version 2.4.2 from 2011-04-26.

Automatic conversion script
Id: cif_fix_values 1891 2012-01-12 08:04:46Z andrius 

The following automatic conversions were performed:

'_exptl_crystal_density_meas' value 'not measured' was changed to '?'
- the value is perceived as not measured.

Automatic conversion script
Id: cif_fix_values 3008 2015-01-20 13:52:24Z robertas 
;
_cod_database_code 7025412

loop_
_symmetry_equiv_pos_as_xyz
'x, y, z'
'-x+1/2, -y, z+1/2'
'-x, y+1/2, -z+1/2'
'x+1/2, -y+1/2, -z'
'-x, -y, -z'
'x-1/2, y, -z-1/2'
'x, -y-1/2, z-1/2'
'-x-1/2, y-1/2, z'

loop_
_atom_site_label
_atom_site_type_symbol
_atom_site_fract_x
_atom_site_fract_y
_atom_site_fract_z
_atom_site_U_iso_or_equiv
_atom_site_adp_type
_atom_site_occupancy
_atom_site_symmetry_multiplicity
_atom_site_calc_flag
_atom_site_refinement_flags
O3 O 0.6337(5) 0.3884(2) 0.55330(14) 0.0145(10) Uani 1 1 d .
O4 O 0.4528(4) 0.4615(2) 0.44110(13) 0.0105(9) Uani 1 1 d .
O10 O 0.7912(5) 0.2076(3) 0.64227(15) 0.0215(11) Uani 1 1 d .
O9 O 1.0462(5) 0.2180(2) 0.56781(13) 0.0133(10) Uani 1 1 d .
O8 O 1.1617(5) 0.3576(3) 0.54732(15) 0.0185(10) Uani 1 1 d .
O7 O 0.8372(5) 0.2697(3) 0.46874(14) 0.0169(11) Uani 1 1 d .
O11 O 0.7368(5) 0.1840(3) 0.71557(14) 0.0172(11) Uani 1 1 d .
O5 O 1.1686(5) 0.4982(3) 0.47478(14) 0.0164(11) Uani 1 1 d .
C14 C 0.6978(8) 0.2105(4) 0.6771(2) 0.0129(14) Uani 1 1 d .
C12 C 0.5252(7) 0.2467(4) 0.6700(2) 0.0117(14) Uani 1 1 d .
C8 C 0.2988(7) 0.2770(4) 0.6180(2) 0.0105(14) Uani 1 1 d .
C10 C 0.2771(8) 0.3174(4) 0.6960(2) 0.0219(17) Uani 1 1 d .
H10 H 0.2168 0.3425 0.719 0.026 Uiso 1 1 calc R
C13 C 0.4545(8) 0.2426(4) 0.6270(2) 0.0141(14) Uani 1 1 d .
H13 H 0.5134 0.2162 0.6042 0.017 Uiso 1 1 calc R
C9 C 0.2093(8) 0.3137(4) 0.6531(2) 0.0173(15) Uani 1 1 d .
H9 H 0.1031 0.3359 0.6477 0.021 Uiso 1 1 calc R
C11 C 0.4336(8) 0.2840(4) 0.7045(2) 0.0150(15) Uani 1 1 d .
H11 H 0.4784 0.2862 0.7332 0.018 Uiso 1 1 calc R
Ag1 Ag 0.49756(6) 0.37680(3) 0.367127(16) 0.01701(12) Uani 1 1 d .
Ag2 Ag 0.80754(6) 0.28894(3) 0.568163(19) 0.02178(14) Uani 1 1 d .
Ag3 Ag 0.50483(6) 0.36938(4) 0.270868(18) 0.02550(14) Uani 1 1 d .
Ag4 Ag 0.97087(6) 0.38862(3) 0.485887(17) 0.01857(13) Uani 1 1 d .
Ag5 Ag 0.44900(6) 0.35719(3) 0.494944(17) 0.01906(13) Uani 1 1 d .
Ag6 Ag 0.71147(6) 0.52129(3) 0.441001(19) 0.02231(14) Uani 1 1 d .
P1 P 0.69615(18) 0.47761(10) 0.55912(5) 0.0101(3) Uani 1 1 d .
P2 P 1.20687(19) 0.26945(10) 0.56228(6) 0.0111(4) Uani 1 1 d .
O1 O 0.7162(5) 0.4550(3) 0.36273(14) 0.0176(10) Uani 1 1 d .
O2 O 0.7642(5) 0.4290(3) 0.28961(15) 0.0206(11) Uani 1 1 d .
C1 C 0.8086(8) 0.4539(4) 0.3274(2) 0.0140(14) Uani 1 1 d .
C5 C 0.6933(8) 0.4494(4) 0.6512(2) 0.0181(15) Uani 1 1 d .
H5 H 0.5867 0.4273 0.6464 0.022 Uiso 1 1 calc R
C4 C 0.7586(7) 0.4517(4) 0.6948(2) 0.0206(16) Uani 1 1 d .
H4 H 0.6947 0.433 0.7188 0.025 Uiso 1 1 calc R
C6 C 0.7860(7) 0.4800(4) 0.6150(2) 0.0110(14) Uani 1 1 d .
C3 C 1.0801(8) 0.5179(4) 0.2986(2) 0.0171(15) Uani 1 1 d .
H3 H 1.0347 0.518 0.2699 0.021 Uiso 1 1 calc R
C2 C 0.9849(7) 0.4872(4) 0.3339(2) 0.0146(14) Uani 1 1 d .
C7 C 0.9463(7) 0.5117(4) 0.6231(2) 0.0106(13) Uani 1 1 d .
H7 H 1.0088 0.5326 0.5993 0.013 Uiso 1 1 calc R

loop_
_atom_site_aniso_label
_atom_site_aniso_U_11
_atom_site_aniso_U_22
_atom_site_aniso_U_33
_atom_site_aniso_U_23
_atom_site_aniso_U_13
_atom_site_aniso_U_12
O3 0.015(2) 0.006(2) 0.022(3) 0.000(2) -0.006(2) -0.0003(18)
O4 0.013(2) 0.008(2) 0.011(2) -0.0007(18) -0.0022(19) 0.0003(18)
O10 0.019(2) 0.028(3) 0.017(3) 0.006(2) 0.002(2) 0.009(2)
O9 0.011(2) 0.016(2) 0.013(2) -0.002(2) -0.0018(19) -0.0022(19)
O8 0.025(2) 0.011(2) 0.020(3) 0.004(2) -0.010(2) -0.001(2)
O7 0.018(2) 0.022(3) 0.010(3) -0.005(2) -0.004(2) 0.004(2)
O11 0.016(2) 0.027(3) 0.008(2) 0.001(2) -0.005(2) 0.005(2)
O5 0.013(2) 0.018(2) 0.019(3) 0.003(2) 0.0007(19) -0.0018(19)
C14 0.021(3) 0.004(3) 0.014(4) -0.004(3) -0.001(3) 0.000(3)
C12 0.010(3) 0.017(3) 0.009(3) -0.005(3) 0.000(3) -0.002(3)
C8 0.010(3) 0.014(3) 0.008(3) -0.003(3) 0.002(3) -0.006(3)
C10 0.023(4) 0.019(4) 0.023(4) -0.008(3) 0.008(3) 0.006(3)
C13 0.020(3) 0.011(3) 0.011(4) 0.002(3) 0.008(3) 0.003(3)
C9 0.015(3) 0.019(4) 0.018(4) -0.001(3) 0.001(3) 0.003(3)
C11 0.021(3) 0.014(3) 0.010(4) 0.001(3) 0.001(3) -0.002(3)
Ag1 0.0171(2) 0.0179(2) 0.0160(3) 0.0016(2) -0.0005(2) -0.0061(2)
Ag2 0.0184(3) 0.0170(3) 0.0300(3) 0.0044(3) -0.0006(2) 0.0060(2)
Ag3 0.0215(3) 0.0362(3) 0.0188(3) -0.0025(3) 0.0022(2) -0.0155(2)
Ag4 0.0216(3) 0.0157(3) 0.0184(3) -0.0017(2) -0.0049(2) -0.0029(2)
Ag5 0.0294(3) 0.0156(2) 0.0121(3) 0.0005(2) 0.0023(2) 0.0005(2)
Ag6 0.0181(3) 0.0203(3) 0.0285(3) -0.0098(3) -0.0005(3) -0.0051(2)
P1 0.0113(8) 0.0095(8) 0.0097(9) 0.0013(7) 0.0009(8) -0.0012(7)
P2 0.0115(8) 0.0088(8) 0.0129(10) 0.0010(7) -0.0011(8) -0.0002(7)
O1 0.016(2) 0.022(2) 0.016(3) -0.007(2) 0.000(2) -0.004(2)
O2 0.022(3) 0.025(3) 0.014(3) -0.006(2) -0.005(2) -0.009(2)
C1 0.020(3) 0.006(3) 0.016(4) -0.001(3) 0.001(3) 0.000(3)
C5 0.014(3) 0.019(4) 0.021(4) 0.009(3) 0.000(3) -0.002(3)
C4 0.017(3) 0.026(4) 0.018(4) 0.008(3) 0.010(3) -0.003(3)
C6 0.009(3) 0.011(3) 0.013(4) 0.002(3) -0.002(3) -0.002(3)
C3 0.023(4) 0.016(3) 0.012(4) -0.002(3) 0.001(3) 0.008(3)
C2 0.013(3) 0.012(3) 0.019(4) -0.005(3) 0.002(3) -0.001(3)
C7 0.014(3) 0.010(3) 0.007(3) -0.001(3) 0.000(3) 0.001(3)

loop_
_atom_type_symbol
_atom_type_description
_atom_type_scat_dispersion_real
_atom_type_scat_dispersion_imag
_atom_type_scat_source
C C 0.0033 0.0016 'International Tables Vol C Tables 4.2.6.8 and 6.1.1.4'
H H 0.0000 0.0000 'International Tables Vol C Tables 4.2.6.8 and 6.1.1.4'
O O 0.0106 0.0060 'International Tables Vol C Tables 4.2.6.8 and 6.1.1.4'
P P 0.1023 0.0942 'International Tables Vol C Tables 4.2.6.8 and 6.1.1.4'
Ag Ag -0.8971 1.1015 'International Tables Vol C Tables 4.2.6.8 and 6.1.1.4'

loop_
_geom_angle_atom_site_label_1
_geom_angle_atom_site_label_2
_geom_angle_atom_site_label_3
_geom_angle
_geom_angle_site_symmetry_1
_geom_angle_site_symmetry_3
P1 O3 Ag2 117.9(2) . .
P1 O3 Ag5 119.4(2) . .
Ag2 O3 Ag5 113.15(17) . .
P1 O4 Ag6 115.0(2) 5_666 .
P1 O4 Ag5 117.1(2) 5_666 .
Ag6 O4 Ag5 108.70(15) . .
C14 O10 Ag1 124.8(4) . 4_556
C14 O10 Ag2 135.2(4) . .
Ag1 O10 Ag2 99.96(16) 4_556 .
P2 O9 Ag2 115.6(2) . .
P2 O9 Ag5 117.7(2) . 4_556
Ag2 O9 Ag5 89.46(13) . 4_556
P2 O9 Ag1 123.0(2) . 4_556
Ag2 O9 Ag1 100.43(14) . 4_556
Ag5 O9 Ag1 104.55(14) 4_556 4_556
P2 O8 Ag6 131.6(2) . 5_766
P2 O8 Ag4 123.8(2) . .
Ag6 O8 Ag4 102.61(16) 5_766 .
P2 O7 Ag4 144.1(3) 4_456 .
P2 O7 Ag5 99.5(2) 4_456 4_556
Ag4 O7 Ag5 115.86(16) . 4_556
C14 O11 Ag3 120.4(4) . 4_556
P1 O5 Ag4 138.1(3) 5_766 .
P1 O5 Ag4 116.5(2) 5_766 5_766
Ag4 O5 Ag4 100.98(14) . 5_766
O11 C14 O10 125.8(6) . .
O11 C14 C12 118.8(6) . .
O10 C14 C12 115.4(5) . .
C11 C12 C13 119.1(5) . .
C11 C12 C14 122.6(6) . .
C13 C12 C14 118.3(5) . .
C13 C8 C9 118.6(6) . .
C13 C8 P2 120.6(5) . 1_455
C9 C8 P2 120.7(5) . 1_455
C11 C10 C9 120.1(6) . .
C8 C13 C12 121.2(6) . .
C10 C9 C8 120.8(6) . .
C10 C11 C12 120.2(6) . .
O10 Ag1 O1 168.38(17) 4_456 .
O10 Ag1 O9 80.26(15) 4_456 4_456
O1 Ag1 O9 106.39(15) . 4_456
O10 Ag1 Ag3 81.86(12) 4_456 .
O1 Ag1 Ag3 86.98(12) . .
O9 Ag1 Ag3 138.31(9) 4_456 .
O3 Ag2 O9 158.27(15) . .
O3 Ag2 O10 121.51(15) . .
O9 Ag2 O10 77.48(14) . .
O3 Ag2 Ag4 74.21(11) . .
O9 Ag2 Ag4 84.88(10) . .
O10 Ag2 Ag4 158.93(9) . .
O3 Ag2 Ag5 130.25(11) . 4_556
O9 Ag2 Ag5 47.14(10) . 4_556
O10 Ag2 Ag5 98.43(10) . 4_556
Ag4 Ag2 Ag5 77.24(2) . 4_556
O11 Ag3 O2 155.96(15) 4_456 .
O11 Ag3 Ag1 79.83(11) 4_456 .
O2 Ag3 Ag1 76.21(11) . .
O7 Ag4 O5 155.43(15) . .
O7 Ag4 O8 106.79(14) . .
O5 Ag4 O8 81.28(14) . .
O7 Ag4 O5 122.34(14) . 5_766
O5 Ag4 O5 79.02(14) . 5_766
O8 Ag4 O5 94.24(14) . 5_766
O7 Ag4 Ag2 63.66(11) . .
O5 Ag4 Ag2 137.99(11) . .
O8 Ag4 Ag2 64.57(10) . .
O5 Ag4 Ag2 79.88(10) 5_766 .
O7 Ag4 Ag6 99.77(10) . .
O5 Ag4 Ag6 82.57(10) . .
O8 Ag4 Ag6 147.06(10) . .
O5 Ag4 Ag6 54.45(10) 5_766 .
Ag2 Ag4 Ag6 112.92(2) . .
O4 Ag5 O3 110.57(14) . .
O4 Ag5 O9 79.61(14) . 4_456
O3 Ag5 O9 119.92(13) . 4_456
O4 Ag5 O7 154.58(13) . 4_456
O3 Ag5 O7 94.41(14) . 4_456
O9 Ag5 O7 92.24(14) 4_456 4_456
O4 Ag5 Ag6 88.44(10) . 5_666
O3 Ag5 Ag6 69.59(10) . 5_666
O9 Ag5 Ag6 166.77(10) 4_456 5_666
O7 Ag5 Ag6 96.26(10) 4_456 5_666
O4 Ag5 Ag2 97.49(9) . 4_456
O3 Ag5 Ag2 144.53(10) . 4_456
O9 Ag5 Ag2 43.39(9) 4_456 4_456
O7 Ag5 Ag2 61.72(10) 4_456 4_456
Ag6 Ag5 Ag2 134.36(2) 5_666 4_456
O8 Ag6 O4 141.50(14) 5_766 .
O8 Ag6 O1 120.11(15) 5_766 .
O4 Ag6 O1 80.61(13) . .
O8 Ag6 Ag5 61.36(11) 5_766 5_666
O4 Ag6 Ag5 83.95(10) . 5_666
O1 Ag6 Ag5 148.43(10) . 5_666
O8 Ag6 Ag4 103.17(10) 5_766 .
O4 Ag6 Ag4 106.90(10) . .
O1 Ag6 Ag4 95.21(10) . .
Ag5 Ag6 Ag4 115.64(2) 5_666 .
O5 P1 O3 113.1(2) 5_766 .
O5 P1 O4 111.9(2) 5_766 5_666
O3 P1 O4 110.6(2) . 5_666
O5 P1 C6 109.2(3) 5_766 .
O3 P1 C6 104.5(3) . .
O4 P1 C6 107.0(3) 5_666 .
O7 P2 O9 113.9(2) 4_556 .
O7 P2 O8 111.5(3) 4_556 .
O9 P2 O8 109.9(2) . .
O7 P2 C8 108.1(3) 4_556 1_655
O9 P2 C8 105.7(3) . 1_655
O8 P2 C8 107.3(3) . 1_655
C1 O1 Ag1 120.2(4) . .
C1 O1 Ag6 139.5(4) . .
Ag1 O1 Ag6 100.22(16) . .
C1 O2 Ag3 126.6(4) . .
O2 C1 O1 125.8(6) . .
O2 C1 C2 119.5(6) . .
O1 C1 C2 114.7(5) . .
C6 C5 C4 121.0(6) . .
C3 C4 C5 119.0(6) 5_766 .
C7 C6 C5 118.5(6) . .
C7 C6 P1 121.7(5) . .
C5 C6 P1 119.8(5) . .
C4 C3 C2 121.3(6) 5_766 .
C3 C2 C7 118.8(6) . 5_766
C3 C2 C1 122.2(6) . .
C7 C2 C1 119.1(6) 5_766 .
C6 C7 C2 121.4(6) . 5_766

loop_
_geom_bond_atom_site_label_1
_geom_bond_atom_site_label_2
_geom_bond_distance
_geom_bond_site_symmetry_2
O3 P1 1.534(4) .
O3 Ag2 2.165(4) .
O3 Ag5 2.333(4) .
O4 P1 1.538(4) 5_666
O4 Ag6 2.270(4) .
O4 Ag5 2.329(4) .
O10 C14 1.278(7) .
O10 Ag1 2.150(4) 4_556
O10 Ag2 2.577(4) .
O9 P2 1.532(4) .
O9 Ag2 2.215(4) .
O9 Ag5 2.363(4) 4_556
O9 Ag1 2.504(4) 4_556
O8 P2 1.535(4) .
O8 Ag6 2.229(4) 5_766
O8 Ag4 2.432(4) .
O7 P2 1.526(4) 4_456
O7 Ag4 2.254(4) .
O7 Ag5 2.483(4) 4_556
O11 C14 1.266(7) .
O11 Ag3 2.331(4) 4_556
O5 P1 1.527(4) 5_766
O5 Ag4 2.389(4) .
O5 Ag4 2.440(4) 5_766
C14 C12 1.504(8) .
C12 C11 1.396(8) .
C12 C13 1.404(8) .
C8 C13 1.382(8) .
C8 C9 1.399(8) .
C8 P2 1.822(6) 1_455
C10 C11 1.378(8) .
C10 C9 1.391(9) .
Ag1 O10 2.150(4) 4_456
Ag1 O1 2.150(4) .
Ag1 O9 2.504(4) 4_456
Ag1 Ag3 2.8786(10) .
Ag2 Ag4 3.2118(9) .
Ag2 Ag5 3.2233(8) 4_556
Ag3 O11 2.331(4) 4_456
Ag3 O2 2.341(4) .
Ag4 O5 2.440(4) 5_766
Ag4 Ag6 3.2608(7) .
Ag5 O9 2.363(4) 4_456
Ag5 O7 2.483(4) 4_456
Ag5 Ag6 3.0231(8) 5_666
Ag5 Ag2 3.2233(8) 4_456
Ag6 O8 2.229(4) 5_766
Ag6 O1 2.572(4) .
Ag6 Ag5 3.0231(8) 5_666
P1 O5 1.527(4) 5_766
P1 O4 1.538(4) 5_666
P1 C6 1.817(6) .
P2 O7 1.526(4) 4_556
P2 C8 1.822(6) 1_655
O1 C1 1.286(7) .
O2 C1 1.248(7) .
C1 C2 1.512(8) .
C5 C6 1.398(8) .
C5 C4 1.400(9) .
C4 C3 1.386(9) 5_766
C6 C7 1.393(8) .
C3 C4 1.386(8) 5_766
C3 C2 1.390(8) .
C2 C7 1.396(8) 5_766
C7 C2 1.396(8) 5_766
